data_7704770
loop_
_publ_author_name
'Hummel, Thorsten'
'Leis, Wolfgang'
'Eckhardt, Aaron'
'Str\"obele, Markus'
'Enseling, David'
'J\"ustel, Thomas'
'Meyer, Hans-J\"urgen'

_publ_section_title
;
 Energy transfer in supramolecular
 [Crypt-RE]-[W<sub>6</sub>I<sub>14</sub>] solids.
;
_journal_issue 28
_journal_name_full 'Dalton transactions (Cambridge, England : 2003)'
_journal_page_first 9795
_journal_page_last 9803
_journal_paper_doi 10.1039/d0dt01705a
_journal_volume 49
_journal_year 2020
_chemical_formula_moiety 'C48 H68 I14 N8 Na2 O8 W6'
_chemical_formula_sum 'C48 H68 I14 N8 Na2 O8 W6'
_chemical_formula_weight 3810.78
_space_group_crystal_system triclinic
_space_group_IT_number 2
_space_group_name_Hall '-P 1'
_space_group_name_H-M_alt 'P -1'
_atom_sites_solution_hydrogens mixed
_atom_sites_solution_primary difmap
_atom_sites_solution_secondary difmap
_audit_block_doi 10.5517/ccdc.csd.cc230mzr
_audit_creation_method SHELXL-2014/7
_audit_update_record
;
2019-06-28 deposited with the CCDC.	2020-06-30 downloaded from the CCDC.
;
_cell_angle_alpha 106.396(1)
_cell_angle_beta 91.055(1)
_cell_angle_gamma 95.029(1)
_cell_formula_units_Z 1
_cell_length_a 11.5824(2)
_cell_length_b 11.7282(2)
_cell_length_c 14.5135(3)
_cell_measurement_reflns_used 88555
_cell_measurement_temperature 100(2)
_cell_measurement_theta_max 27.501
_cell_measurement_theta_min 1.767
_cell_volume 1882.15(6)
_computing_cell_refinement 'SAINT V8.37A (Bruker AXS Inc., 2015)'
_computing_data_collection 'APEX3 v2016.5-0 (Bruker AXS)'
_computing_data_reduction 'SAINT V8.37A (Bruker AXS Inc., 2015)'
_computing_structure_refinement 'SHELXL-2014/7 (Sheldrick, 2014)'
_computing_structure_solution 'XT, VERSION 2014/5,SHELXS-13 (Sheldrick 2008)'
_diffrn_ambient_temperature 100(2)
_diffrn_measured_fraction_theta_full 1.000
_diffrn_measured_fraction_theta_max 0.995
_diffrn_measurement_device_type 'Bruker APEX II DUO'
_diffrn_measurement_method 'omega scans'
_diffrn_radiation_type MoK\a
_diffrn_radiation_wavelength 0.71073
_diffrn_reflns_av_R_equivalents 0.0224
_diffrn_reflns_av_unetI/netI 0.0125
_diffrn_reflns_Laue_measured_fraction_full 1.000
_diffrn_reflns_Laue_measured_fraction_max 0.995
_diffrn_reflns_limit_h_max 15
_diffrn_reflns_limit_h_min -15
_diffrn_reflns_limit_k_max 15
_diffrn_reflns_limit_k_min -15
_diffrn_reflns_limit_l_max 18
_diffrn_reflns_limit_l_min -18
_diffrn_reflns_number 88555
_diffrn_reflns_point_group_measured_fraction_full 1.000
_diffrn_reflns_point_group_measured_fraction_max 0.995
_diffrn_reflns_theta_full 25.242
_diffrn_reflns_theta_max 27.501
_diffrn_reflns_theta_min 1.767
_diffrn_source 'ImuS-focus sealed tube'
_exptl_absorpt_coefficient_mu 14.933
_exptl_absorpt_correction_T_max 0.7456
_exptl_absorpt_correction_T_min 0.4750
_exptl_absorpt_correction_type numerical
_exptl_absorpt_process_details SADABS
_exptl_crystal_colour yellow
_exptl_crystal_density_diffrn 3.362
_exptl_crystal_description block
_exptl_crystal_F_000 1684
_exptl_crystal_size_max 0.034
_exptl_crystal_size_mid 0.028
_exptl_crystal_size_min 0.026
_refine_diff_density_max 0.743
_refine_diff_density_min -1.413
_refine_diff_density_rms 0.120
_refine_ls_extinction_method none
_refine_ls_goodness_of_fit_ref 1.045
_refine_ls_hydrogen_treatment mixed
_refine_ls_matrix_type full
_refine_ls_number_parameters 490
_refine_ls_number_reflns 8601
_refine_ls_number_restraints 6
_refine_ls_restrained_S_all 1.044
_refine_ls_R_factor_all 0.0176
_refine_ls_R_factor_gt 0.0150
_refine_ls_shift/su_max 0.000
_refine_ls_shift/su_mean 0.000
_refine_ls_structure_factor_coef Fsqd
_refine_ls_weighting_details 'w=1/[\s^2^(Fo^2^)+(0.0121P)^2^+5.1664P] where P=(Fo^2^+2Fc^2^)/3'
_refine_ls_weighting_scheme calc
_refine_ls_wR_factor_gt 0.0316
_refine_ls_wR_factor_ref 0.0323
_reflns_Friedel_coverage 0.000
_reflns_number_gt 7986
_reflns_number_total 8601
_reflns_threshold_expression 'I > 2\s(I)'
_cod_data_source_file d0dt01705a2.cif
_cod_data_source_block NaKryptW6I14
_cod_depositor_comments 'Adding full bibliography for 7704770--7704776.cif.'
_cod_database_code 7704770
_shelx_shelxl_version_number 2014/7
_shelx_space_group_comment
;
The symmetry employed for this shelxl refinement is uniquely defined
by the following loop, which should always be used as a source of
symmetry information in preference to the above space-group names.
They are only intended as comments.
;

loop_
_space_group_symop_operation_xyz
'x, y, z'
'-x, -y, -z'

loop_
_atom_site_label
_atom_site_type_symbol
_atom_site_fract_x
_atom_site_fract_y
_atom_site_fract_z
_atom_site_U_iso_or_equiv
_atom_site_adp_type
_atom_site_occupancy
_atom_site_site_symmetry_order
_atom_site_calc_flag
_atom_site_refinement_flags_posn
_atom_site_refinement_flags_adp
_atom_site_refinement_flags_occupancy
_atom_site_disorder_assembly
_atom_site_disorder_group
W1 W 0.51133(2) 0.51242(2) 0.37382(2) 0.00926(3) Uani 1 1 d . . . . .
W2 W 0.44627(2) 0.65350(2) 0.53988(2) 0.00947(3) Uani 1 1 d . . . . .
W3 W 0.34538(2) 0.43117(2) 0.47067(2) 0.00978(3) Uani 1 1 d . . . . .
I1 I 0.59355(2) 0.72042(2) 0.70430(2) 0.01383(4) Uani 1 1 d . . . . .
I2 I 0.27031(2) 0.57563(2) 0.64287(2) 0.01294(4) Uani 1 1 d . . . . .
I3 I 0.61553(2) 0.74671(2) 0.44027(2) 0.01187(4) Uani 1 1 d . . . . .
I4 I 0.29471(2) 0.60188(2) 0.37919(2) 0.01333(4) Uani 1 1 d . . . . .
I5 I 0.52854(2) 0.52644(2) 0.18288(2) 0.01865(5) Uani 1 1 d . . . . .
I6 I 0.36540(2) 0.88479(2) 0.60270(2) 0.01773(5) Uani 1 1 d . . . . .
I7 I 0.11178(2) 0.33268(2) 0.42627(2) 0.02218(5) Uani 1 1 d . . . . .
Na1 Na 0.10325(12) 0.81416(14) 0.16341(10) 0.0244(3) Uani 1 1 d . . . . .
N1 N 0.3240(3) 0.8440(3) 0.0913(2) 0.0211(6) Uani 1 1 d . . . . .
C1 C 0.3161(3) 0.9352(4) 0.0410(3) 0.0265(8) Uani 1 1 d . . . . .
H1A H 0.388(4) 0.947(3) 0.008(3) 0.026(11) Uiso 1 1 d . . . . .
H1B H 0.304(3) 1.012(4) 0.089(3) 0.023(10) Uiso 1 1 d . . . . .
C2 C 0.2161(3) 0.9028(3) -0.0323(3) 0.0216(7) Uani 1 1 d . . . . .
N2 N 0.1116(2) 0.8806(2) 0.0016(2) 0.0184(6) Uani 1 1 d . . . . .
C3 C 0.2335(4) 0.8902(3) -0.1288(3) 0.0249(8) Uani 1 1 d . . . . .
H3A H 0.306(4) 0.904(4) -0.151(3) 0.026(11) Uiso 1 1 d . . . . .
C4 C 0.1402(4) 0.8490(4) -0.1935(3) 0.0272(8) Uani 1 1 d . . . . .
H4A H 0.147(4) 0.833(4) -0.255(3) 0.034(12) Uiso 1 1 d . . . . .
C5 C 0.0335(4) 0.8239(3) -0.1602(3) 0.0261(8) Uani 1 1 d . . . . .
H5A H -0.029(4) 0.799(3) -0.201(3) 0.022(10) Uiso 1 1 d . . . . .
C6 C 0.0212(3) 0.8415(3) -0.0621(2) 0.0168(7) Uani 1 1 d . . . . .
C7 C -0.0922(3) 0.8113(3) -0.0230(2) 0.0169(7) Uani 1 1 d . . . . .
N3 N -0.0930(3) 0.8145(4) 0.0690(2) 0.0345(8) Uani 1 1 d . . . . .
C8 C -0.1918(4) 0.7796(5) -0.0809(3) 0.0402(12) Uani 1 1 d . . . . .
H8A H -0.187(4) 0.775(4) -0.145(4) 0.049(14) Uiso 1 1 d . . . . .
C9 C -0.2945(4) 0.7474(5) -0.0436(3) 0.0463(13) Uani 1 1 d . . . . .
H9A H -0.366(5) 0.718(5) -0.084(4) 0.067(17) Uiso 1 1 d . . . . .
C10 C -0.2963(3) 0.7500(3) 0.0509(3) 0.0204(7) Uani 1 1 d . . . . .
H10A H -0.3656 0.7280 0.0784 0.025 Uiso 1 1 calc R U . . .
C11 C -0.1942(3) 0.7857(4) 0.1047(3) 0.0333(10) Uani 1 1 d . . . . .
C12A C -0.2024(4) 0.8268(4) 0.2143(4) 0.0182(13) Uani 0.683(9) 1 d . . P A 1
H12A H -0.2055 0.9144 0.2363 0.022 Uiso 0.683(9) 1 calc R U P A 1
H12B H -0.2742 0.7883 0.2329 0.022 Uiso 0.683(9) 1 calc R U P A 1
C12B C -0.1830(9) 0.7119(11) 0.1887(9) 0.023(3) Uani 0.317(9) 1 d . . P A 2
H12C H -0.2586 0.7008 0.2174 0.028 Uiso 0.317(9) 1 calc R U P A 2
H12D H -0.1542 0.6328 0.1611 0.028 Uiso 0.317(9) 1 calc R U P A 2
N4 N -0.0968(3) 0.7932(3) 0.2617(2) 0.0257(7) Uani 1 1 d . . . . .
C13A C -0.1149(5) 0.6759(4) 0.2675(4) 0.0199(14) Uani 0.695(9) 1 d . . P A 1
H13A H -0.1522 0.6247 0.2060 0.024 Uiso 0.695(9) 1 calc R U P A 1
H13B H -0.1695 0.6740 0.3188 0.024 Uiso 0.695(9) 1 calc R U P A 1
C13B C -0.0570(9) 0.7087(10) 0.3224(8) 0.015(3) Uani 0.305(9) 1 d . . P A 2
H13C H -0.0085 0.7602 0.3779 0.018 Uiso 0.305(9) 1 calc R U P A 2
H13D H -0.1279 0.6789 0.3488 0.018 Uiso 0.305(9) 1 calc R U P A 2
C14 C -0.0052(4) 0.6237(5) 0.2879(3) 0.0430(12) Uani 1 1 d . . . . .
H14A H 0.0277 0.6691 0.3526 0.052 Uiso 1 1 calc R U . A 1
H14B H -0.0251 0.5400 0.2882 0.052 Uiso 1 1 calc R U . A 1
O1 O 0.0803(2) 0.6265(2) 0.21917(18) 0.0238(5) Uani 1 1 d . . . . .
C15 C 0.0795(4) 0.5201(4) 0.1443(3) 0.0438(12) Uani 1 1 d . . . . .
H15A H 0.0043 0.5031 0.1072 0.053 Uiso 1 1 calc R U . . .
H15B H 0.0905 0.4525 0.1707 0.053 Uiso 1 1 calc R U . . .
C16 C 0.1757(5) 0.5354(3) 0.0811(3) 0.0411(12) Uani 1 1 d . . . . .
H16A H 0.2505 0.5546 0.1189 0.049 Uiso 1 1 calc R U . . .
H16B H 0.1800 0.4603 0.0292 0.049 Uiso 1 1 calc R U . . .
O2 O 0.1552(2) 0.6292(2) 0.04076(18) 0.0250(6) Uani 1 1 d . . . . .
C17 C 0.2419(3) 0.6475(3) -0.0243(3) 0.0238(8) Uani 1 1 d . . . . .
H17A H 0.202(3) 0.681(3) -0.068(3) 0.019(10) Uiso 1 1 d . . . . .
H17B H 0.267(3) 0.568(3) -0.061(3) 0.017(9) Uiso 1 1 d . . . . .
C18 C 0.3489(3) 0.7278(3) 0.0268(3) 0.0248(8) Uani 1 1 d . . . . .
H18A H 0.403(3) 0.742(3) -0.024(3) 0.023(10) Uiso 1 1 d . . . . .
H18B H 0.390(4) 0.680(4) 0.064(3) 0.035(12) Uiso 1 1 d . . . . .
C19 C 0.4132(3) 0.8858(4) 0.1706(3) 0.0256(8) Uani 1 1 d . . . . .
H19A H 0.410(4) 0.968(4) 0.198(3) 0.027(11) Uiso 1 1 d . . . . .
H19B H 0.488(4) 0.871(3) 0.145(3) 0.022(10) Uiso 1 1 d . . . . .
C20 C 0.3890(3) 0.8271(3) 0.2490(3) 0.0261(8) Uani 1 1 d . . . . .
H20A H 0.3905 0.7397 0.2224 0.031 Uiso 1 1 calc R U . . .
H20B H 0.4511 0.8559 0.3003 0.031 Uiso 1 1 calc R U . . .
O3 O 0.2803(2) 0.8510(2) 0.28949(18) 0.0236(5) Uani 1 1 d . . . . .
C21 C 0.2848(4) 0.9664(3) 0.3578(3) 0.0321(9) Uani 1 1 d . . . . .
H21A H 0.3074 1.0286 0.3257 0.038 Uiso 1 1 calc R U . B 1
H21B H 0.3440 0.9726 0.4095 0.038 Uiso 1 1 calc R U . B 1
C22A C 0.1732(4) 0.9853(4) 0.3986(3) 0.0255(12) Uani 0.828(9) 1 d . . P A 1
H22A H 0.1497 0.9229 0.4302 0.031 Uiso 0.828(9) 1 calc R U P A 1
H22B H 0.1767 1.0642 0.4472 0.031 Uiso 0.828(9) 1 calc R U P A 1
C22B C 0.1945(17) 1.0316(17) 0.3156(14) 0.018(5) Uani 0.172(9) 1 d . U P A 2
H22C H 0.1803 1.1038 0.3675 0.022 Uiso 0.172(9) 1 calc R U P A 2
H22D H 0.2332 1.0598 0.2647 0.022 Uiso 0.172(9) 1 calc R U P A 2
O4A O 0.0912(4) 0.9800(4) 0.3220(13) 0.027(2) Uani 0.85(5) 1 d . . P A 1
O4B O 0.084(2) 0.9752(17) 0.276(5) 0.012(10) Uani 0.15(5) 1 d . . P A 2
C23 C -0.0183(4) 0.9941(4) 0.3563(3) 0.0347(10) Uani 1 1 d . . . . .
H23A H -0.0623 1.0305 0.3147 0.042 Uiso 1 1 calc R U . A 1
H23B H -0.0108 1.0511 0.4215 0.042 Uiso 1 1 calc R U . A 1
C24A C -0.0855(5) 0.8860(4) 0.3615(4) 0.0186(13) Uani 0.695(9) 1 d . . P A 1
H24A H -0.1637 0.9048 0.3841 0.022 Uiso 0.695(9) 1 calc R U P A 1
H24B H -0.0471 0.8526 0.4082 0.022 Uiso 0.695(9) 1 calc R U P A 1
C24B C -0.1130(11) 0.8976(10) 0.3041(10) 0.021(3) Uani 0.305(9) 1 d . . P A 2
H24C H -0.1715 0.8930 0.3521 0.025 Uiso 0.305(9) 1 calc R U P A 2
H24D H -0.1509 0.9293 0.2560 0.025 Uiso 0.305(9) 1 calc R U P A 2

loop_
_atom_site_aniso_label
_atom_site_aniso_U_11
_atom_site_aniso_U_22
_atom_site_aniso_U_33
_atom_site_aniso_U_23
_atom_site_aniso_U_13
_atom_site_aniso_U_12
W1 0.00904(6) 0.00960(5) 0.00891(6) 0.00263(4) 0.00063(4) -0.00033(4)
W2 0.00929(6) 0.00912(6) 0.00986(6) 0.00266(4) 0.00124(4) 0.00009(4)
W3 0.00821(6) 0.01056(6) 0.01014(6) 0.00293(4) -0.00004(4) -0.00122(4)
I1 0.01602(10) 0.01238(9) 0.01109(9) 0.00137(7) -0.00114(8) -0.00251(7)
I2 0.01095(10) 0.01406(9) 0.01439(9) 0.00471(7) 0.00395(7) 0.00143(7)
I3 0.01203(10) 0.01068(9) 0.01279(9) 0.00381(7) 0.00203(7) -0.00127(7)
I4 0.01122(10) 0.01613(9) 0.01388(9) 0.00616(7) -0.00057(7) 0.00200(7)
I5 0.02155(12) 0.02041(10) 0.01504(10) 0.00620(8) 0.00273(8) 0.00348(8)
I6 0.02073(11) 0.01316(9) 0.02008(10) 0.00471(8) 0.00609(8) 0.00486(8)
I7 0.01368(11) 0.02738(11) 0.02426(11) 0.00826(9) -0.00405(9) -0.00666(9)
Na1 0.0158(7) 0.0398(8) 0.0219(7) 0.0146(6) 0.0018(6) 0.0062(6)
N1 0.0157(15) 0.0227(15) 0.0263(16) 0.0088(12) -0.0018(12) 0.0031(12)
C1 0.0155(19) 0.037(2) 0.034(2) 0.0219(18) 0.0034(16) -0.0025(16)
C2 0.0185(18) 0.0225(17) 0.0280(19) 0.0134(15) 0.0054(15) 0.0033(14)
N2 0.0157(15) 0.0208(14) 0.0210(14) 0.0091(12) 0.0028(12) 0.0035(11)
C3 0.024(2) 0.0275(19) 0.032(2) 0.0208(16) 0.0109(17) 0.0108(16)
C4 0.033(2) 0.032(2) 0.0225(19) 0.0154(16) 0.0092(17) 0.0099(17)
C5 0.028(2) 0.031(2) 0.0198(18) 0.0082(15) -0.0003(16) 0.0045(16)
C6 0.0182(17) 0.0156(15) 0.0179(16) 0.0060(13) 0.0033(13) 0.0053(13)
C7 0.0184(17) 0.0131(15) 0.0178(16) 0.0016(12) -0.0013(13) 0.0031(13)
N3 0.0141(16) 0.072(3) 0.0203(16) 0.0198(17) -0.0002(13) -0.0021(16)
C8 0.025(2) 0.074(3) 0.027(2) 0.030(2) -0.0103(18) -0.016(2)
C9 0.022(2) 0.086(4) 0.038(2) 0.037(3) -0.0153(19) -0.017(2)
C10 0.0155(17) 0.0196(16) 0.0276(18) 0.0096(14) -0.0002(14) -0.0001(13)
C11 0.0134(19) 0.068(3) 0.0200(18) 0.0159(19) 0.0001(15) 0.0002(18)
C12A 0.012(2) 0.022(3) 0.022(3) 0.007(2) 0.0022(19) 0.0027(19)
C12B 0.009(5) 0.037(7) 0.033(7) 0.027(5) -0.002(5) -0.003(4)
N4 0.0206(17) 0.0368(18) 0.0215(15) 0.0160(14) -0.0064(13) -0.0115(14)
C13A 0.015(3) 0.018(2) 0.029(3) 0.011(2) 0.004(2) 0.000(2)
C13B 0.006(5) 0.028(6) 0.018(6) 0.015(5) 0.005(5) 0.004(4)
C14 0.024(2) 0.086(4) 0.040(2) 0.045(3) 0.0160(19) 0.024(2)
O1 0.0167(13) 0.0344(14) 0.0225(13) 0.0105(11) 0.0046(10) 0.0062(11)
C15 0.059(3) 0.038(2) 0.024(2) 0.0015(18) 0.004(2) -0.026(2)
C16 0.072(3) 0.0180(18) 0.033(2) 0.0034(16) 0.026(2) 0.010(2)
O2 0.0234(14) 0.0282(13) 0.0228(13) 0.0069(11) 0.0064(11) -0.0014(11)
C17 0.0227(19) 0.0265(19) 0.0215(18) 0.0046(15) 0.0067(15) 0.0054(15)
C18 0.0181(19) 0.0292(19) 0.0268(19) 0.0064(16) 0.0048(15) 0.0049(15)
C19 0.0156(19) 0.027(2) 0.032(2) 0.0056(16) -0.0026(16) 0.0027(15)
C20 0.025(2) 0.0249(18) 0.0272(19) 0.0035(15) -0.0051(16) 0.0093(15)
O3 0.0254(14) 0.0195(12) 0.0252(13) 0.0054(10) 0.0004(11) 0.0010(10)
C21 0.038(2) 0.0263(19) 0.028(2) 0.0022(16) -0.0023(18) 0.0032(17)
C22A 0.028(3) 0.022(2) 0.025(2) 0.0049(18) -0.0015(19) -0.0034(18)
C22B 0.017(6) 0.016(6) 0.020(6) 0.003(3) -0.001(3) 0.001(3)
O4A 0.0238(19) 0.031(2) 0.027(6) 0.008(2) 0.003(2) 0.0062(14)
O4B 0.017(9) 0.008(8) 0.01(2) 0.003(8) 0.009(10) -0.001(6)
C23 0.030(2) 0.046(2) 0.0216(19) 0.0020(18) -0.0032(17) -0.0038(19)
C24A 0.019(3) 0.023(3) 0.015(3) 0.006(2) 0.003(2) 0.004(2)
C24B 0.030(7) 0.015(5) 0.019(7) 0.005(5) 0.016(5) 0.010(5)

loop_
_atom_type_symbol
_atom_type_description
_atom_type_scat_dispersion_real
_atom_type_scat_dispersion_imag
_atom_type_scat_source
C C 0.0033 0.0016 'International Tables Vol C Tables 4.2.6.8 and 6.1.1.4'
Na Na 0.0362 0.0249 'International Tables Vol C Tables 4.2.6.8 and 6.1.1.4'
I I -0.4742 1.8119 'International Tables Vol C Tables 4.2.6.8 and 6.1.1.4'
W W -0.8490 6.8722 'International Tables Vol C Tables 4.2.6.8 and 6.1.1.4'
O O 0.0106 0.0060 'International Tables Vol C Tables 4.2.6.8 and 6.1.1.4'
N N 0.0061 0.0033 'International Tables Vol C Tables 4.2.6.8 and 6.1.1.4'
H H 0.0000 0.0000 'International Tables Vol C Tables 4.2.6.8 and 6.1.1.4'

loop_
_geom_angle_atom_site_label_1
_geom_angle_atom_site_label_2
_geom_angle_atom_site_label_3
_geom_angle
_geom_angle_site_symmetry_1
_geom_angle_site_symmetry_3
_geom_angle_publ_flag
W3 W1 W3 90.134(5) 2_666 . ?
W3 W1 W2 60.013(4) 2_666 2_666 ?
W3 W1 W2 60.306(5) . 2_666 ?
W3 W1 W2 60.237(5) 2_666 . ?
W3 W1 W2 59.941(4) . . ?
W2 W1 W2 90.296(5) 2_666 . ?
W3 W1 I3 61.853(5) 2_666 . ?
W3 W1 I3 121.058(6) . . ?
W2 W1 I3 121.862(6) 2_666 . ?
W2 W1 I3 61.141(5) . . ?
W3 W1 I4 121.363(6) 2_666 . ?
W3 W1 I4 61.395(6) . . ?
W2 W1 I4 121.693(7) 2_666 . ?
W2 W1 I4 61.139(5) . . ?
I3 W1 I4 89.119(7) . . ?
W3 W1 I1 121.287(7) 2_666 2_666 ?
W3 W1 I1 61.597(6) . 2_666 ?
W2 W1 I1 61.285(6) 2_666 2_666 ?
W2 W1 I1 121.530(7) . 2_666 ?
I3 W1 I1 176.413(7) . 2_666 ?
I4 W1 I1 90.360(7) . 2_666 ?
W3 W1 I2 61.424(6) 2_666 2_666 ?
W3 W1 I2 121.526(7) . 2_666 ?
W2 W1 I2 61.230(6) 2_666 2_666 ?
W2 W1 I2 121.650(6) . 2_666 ?
I3 W1 I2 90.653(7) . 2_666 ?
I4 W1 I2 176.499(7) . 2_666 ?
I1 W1 I2 89.650(7) 2_666 2_666 ?
W3 W1 I5 135.226(7) 2_666 . ?
W3 W1 I5 134.622(7) . . ?
W2 W1 I5 133.770(7) 2_666 . ?
W2 W1 I5 135.932(7) . . ?
I3 W1 I5 89.150(7) . . ?
I4 W1 I5 88.819(7) . . ?
I1 W1 I5 87.290(7) 2_666 . ?
I2 W1 I5 87.685(7) 2_666 . ?
W1 W2 W3 59.975(4) 2_666 . ?
W1 W2 W1 89.703(5) 2_666 . ?
W3 W2 W1 59.907(4) . . ?
W1 W2 W3 59.831(5) 2_666 2_666 ?
W3 W2 W3 89.837(5) . 2_666 ?
W1 W2 W3 59.757(5) . 2_666 ?
W1 W2 I3 121.681(7) 2_666 . ?
W3 W2 I3 121.478(6) . . ?
W1 W2 I3 61.594(5) . . ?
W3 W2 I3 61.861(6) 2_666 . ?
W1 W2 I4 121.521(6) 2_666 . ?
W3 W2 I4 61.555(5) . . ?
W1 W2 I4 61.621(6) . . ?
W3 W2 I4 121.365(6) 2_666 . ?
I3 W2 I4 89.624(7) . . ?
W1 W2 I2 61.787(6) 2_666 . ?
W3 W2 I2 61.609(5) . . ?
W1 W2 I2 121.505(6) . . ?
W3 W2 I2 121.608(7) 2_666 . ?
I3 W2 I2 175.973(7) . . ?
I4 W2 I2 89.921(7) . . ?
W1 W2 I1 61.687(6) 2_666 . ?
W3 W2 I1 121.650(7) . . ?
W1 W2 I1 121.332(7) . . ?
W3 W2 I1 61.589(6) 2_666 . ?
I3 W2 I1 90.021(7) . . ?
I4 W2 I1 176.226(7) . . ?
I2 W2 I1 90.170(7) . . ?
W1 W2 I6 134.297(7) 2_666 . ?
W3 W2 I6 135.038(7) . . ?
W1 W2 I6 136.000(7) . . ?
W3 W2 I6 135.113(7) 2_666 . ?
I3 W2 I6 88.542(7) . . ?
I4 W2 I6 88.746(7) . . ?
I2 W2 I6 87.448(7) . . ?
I1 W2 I6 87.489(7) . . ?
W1 W3 W1 89.866(5) 2_666 . ?
W1 W3 W2 60.011(4) 2_666 . ?
W1 W3 W2 60.153(4) . . ?
W1 W3 W2 60.006(5) 2_666 2_666 ?
W1 W3 W2 59.863(5) . 2_666 ?
W2 W3 W2 90.163(5) . 2_666 ?
W1 W3 I4 121.280(6) 2_666 . ?
W1 W3 I4 61.601(6) . . ?
W2 W3 I4 61.277(5) . . ?
W2 W3 I4 121.455(7) 2_666 . ?
W1 W3 I2 61.698(6) 2_666 . ?
W1 W3 I2 121.467(6) . . ?
W2 W3 I2 61.325(5) . . ?
W2 W3 I2 121.695(6) 2_666 . ?
I4 W3 I2 89.616(7) . . ?
W1 W3 I1 121.117(7) 2_666 2_666 ?
W1 W3 I1 61.532(5) . 2_666 ?
W2 W3 I1 121.677(7) . 2_666 ?
W2 W3 I1 61.125(6) 2_666 2_666 ?
I4 W3 I1 90.437(7) . 2_666 ?
I2 W3 I1 176.434(7) . 2_666 ?
W1 W3 I3 61.329(5) 2_666 2_666 ?
W1 W3 I3 120.740(7) . 2_666 ?
W2 W3 I3 121.336(6) . 2_666 ?
W2 W3 I3 60.887(6) 2_666 2_666 ?
I4 W3 I3 176.956(7) . 2_666 ?
I2 W3 I3 90.517(7) . 2_666 ?
I1 W3 I3 89.241(7) 2_666 2_666 ?
W1 W3 I7 135.533(7) 2_666 . ?
W1 W3 I7 134.578(7) . . ?
W2 W3 I7 133.622(7) . . ?
W2 W3 I7 136.211(7) 2_666 . ?
I4 W3 I7 87.069(7) . . ?
I2 W3 I7 87.571(7) . . ?
I1 W3 I7 88.870(7) 2_666 . ?
I3 W3 I7 89.898(7) 2_666 . ?
W2 I1 W1 57.028(5) . 2_666 ?
W2 I1 W3 57.288(5) . 2_666 ?
W1 I1 W3 56.871(5) 2_666 2_666 ?
W2 I2 W3 57.066(5) . . ?
W2 I2 W1 56.983(5) . 2_666 ?
W3 I2 W1 56.877(5) . 2_666 ?
W2 I3 W1 57.264(5) . . ?
W2 I3 W3 57.252(5) . 2_666 ?
W1 I3 W3 56.819(5) . 2_666 ?
W2 I4 W3 57.168(5) . . ?
W2 I4 W1 57.240(5) . . ?
W3 I4 W1 57.004(5) . . ?
O4B Na1 O2 171.9(11) . . ?
O4B Na1 O1 113.5(16) . . ?
O2 Na1 O1 65.93(9) . . ?
O2 Na1 O4A 162.4(3) . . ?
O1 Na1 O4A 102.0(3) . . ?
O4B Na1 N3 95.6(14) . . ?
O2 Na1 N3 92.30(11) . . ?
O1 Na1 N3 105.38(11) . . ?
O4A Na1 N3 103.65(19) . . ?
O4B Na1 O3 71.8(15) . . ?
O2 Na1 O3 100.46(9) . . ?
O1 Na1 O3 77.93(9) . . ?
O4A Na1 O3 63.37(18) . . ?
N3 Na1 O3 166.99(12) . . ?
O4B Na1 N2 105.2(17) . . ?
O2 Na1 N2 77.04(9) . . ?
O1 Na1 N2 140.47(10) . . ?
O4A Na1 N2 117.1(3) . . ?
N3 Na1 N2 61.47(10) . . ?
O3 Na1 N2 123.79(10) . . ?
O4B Na1 N4 68.4(6) . . ?
O2 Na1 N4 117.05(10) . . ?
O1 Na1 N4 66.24(9) . . ?
O4A Na1 N4 65.16(15) . . ?
N3 Na1 N4 64.30(10) . . ?
O3 Na1 N4 106.94(9) . . ?
N2 Na1 N4 124.36(10) . . ?
O4B Na1 N1 106.6(5) . . ?
O2 Na1 N1 67.19(9) . . ?
O1 Na1 N1 111.03(10) . . ?
O4A Na1 N1 108.36(14) . . ?
N3 Na1 N1 124.09(11) . . ?
O3 Na1 N1 64.35(9) . . ?
N2 Na1 N1 63.34(9) . . ?
N4 Na1 N1 171.25(10) . . ?
O4B Na1 C22B 26.8(9) . . ?
O2 Na1 C22B 145.3(4) . . ?
O1 Na1 C22B 113.9(4) . . ?
N3 Na1 C22B 119.2(4) . . ?
O3 Na1 C22B 49.3(4) . . ?
N2 Na1 C22B 104.2(4) . . ?
N4 Na1 C22B 91.3(4) . . ?
N1 Na1 C22B 82.2(4) . . ?
C1 N1 C18 112.8(3) . . ?
C1 N1 C19 109.9(3) . . ?
C18 N1 C19 110.2(3) . . ?
C1 N1 Na1 105.3(2) . . ?
C18 N1 Na1 107.9(2) . . ?
C19 N1 Na1 110.6(2) . . ?
N1 C1 C2 111.5(3) . . ?
N2 C2 C3 123.1(3) . . ?
N2 C2 C1 115.5(3) . . ?
C3 C2 C1 121.3(3) . . ?
C6 N2 C2 117.8(3) . . ?
C6 N2 Na1 117.2(2) . . ?
C2 N2 Na1 118.6(2) . . ?
C4 C3 C2 118.4(4) . . ?
C5 C4 C3 119.1(4) . . ?
C4 C5 C6 119.7(4) . . ?
N2 C6 C5 121.8(3) . . ?
N2 C6 C7 116.6(3) . . ?
C5 C6 C7 121.5(3) . . ?
N3 C7 C8 121.2(4) . . ?
N3 C7 C6 117.7(3) . . ?
C8 C7 C6 121.1(3) . . ?
C7 N3 C11 118.3(3) . . ?
C7 N3 Na1 119.8(2) . . ?
C11 N3 Na1 119.5(3) . . ?
C7 C8 C9 119.7(4) . . ?
C10 C9 C8 119.6(4) . . ?
C9 C10 C11 117.3(4) . . ?
N3 C11 C10 123.8(3) . . ?
N3 C11 C12A 117.0(4) . . ?
C10 C11 C12A 117.1(4) . . ?
N3 C11 C12B 114.9(5) . . ?
C10 C11 C12B 111.4(5) . . ?
N4 C12A C11 109.5(4) . . ?
N4 C12B C11 102.9(7) . . ?
C24B N4 C12B 122.6(9) . . ?
C13A N4 C12A 110.8(4) . . ?
C13A N4 C24A 112.5(4) . . ?
C12A N4 C24A 103.0(3) . . ?
C24B N4 C13B 119.1(8) . . ?
C12B N4 C13B 102.8(6) . . ?
C24B N4 Na1 104.1(6) . . ?
C13A N4 Na1 108.5(3) . . ?
C12B N4 Na1 105.5(5) . . ?
C12A N4 Na1 112.3(2) . . ?
C24A N4 Na1 109.7(2) . . ?
C13B N4 Na1 99.5(4) . . ?
N4 C13A C14 114.2(4) . . ?
C14 C13B N4 122.3(8) . . ?
C13B C14 O1 121.4(6) . . ?
O1 C14 C13A 112.7(3) . . ?
C15 O1 C14 114.3(3) . . ?
C15 O1 Na1 113.8(2) . . ?
C14 O1 Na1 116.2(2) . . ?
O1 C15 C16 107.9(3) . . ?
O2 C16 C15 109.0(4) . . ?
C16 O2 C17 112.9(3) . . ?
C16 O2 Na1 113.1(2) . . ?
C17 O2 Na1 115.9(2) . . ?
O2 C17 C18 112.9(3) . . ?
N1 C18 C17 114.8(3) . . ?
N1 C19 C20 111.3(3) . . ?
O3 C20 C19 112.4(3) . . ?
C20 O3 C21 112.1(3) . . ?
C20 O3 Na1 115.0(2) . . ?
C21 O3 Na1 111.7(2) . . ?
O3 C21 C22A 110.0(3) . . ?
O3 C21 C22B 103.8(7) . . ?
O4A C22A C21 107.8(6) . . ?
O4B C22B C21 123(2) . . ?
C21 C22B Na1 94.1(8) . . ?
C23 O4A C22A 110.5(12) . . ?
C23 O4A Na1 115.7(5) . . ?
C22A O4A Na1 117.4(3) . . ?
C22B O4B C23 113(4) . . ?
C22B O4B Na1 110.1(14) . . ?
C23 O4B Na1 126.1(10) . . ?
O4A C23 C24A 115.8(4) . . ?
C24B C23 O4B 101.2(17) . . ?
C23 C24A N4 110.1(4) . . ?
N4 C24B C23 124.8(10) . . ?

loop_
_geom_bond_atom_site_label_1
_geom_bond_atom_site_label_2
_geom_bond_distance
_geom_bond_site_symmetry_2
_geom_bond_publ_flag
W1 W3 2.66693(17) 2_666 ?
W1 W3 2.66703(18) . ?
W1 W2 2.66789(17) 2_666 ?
W1 W2 2.67365(17) . ?
W1 I3 2.7958(2) . ?
W1 I4 2.7973(2) . ?
W1 I1 2.7997(2) 2_666 ?
W1 I2 2.8037(2) 2_666 ?
W1 I5 2.8317(2) . ?
W2 W1 2.66788(17) 2_666 ?
W2 W3 2.66795(17) . ?
W2 W3 2.67984(18) 2_666 ?
W2 I3 2.7837(2) . ?
W2 I4 2.7845(2) . ?
W2 I2 2.7889(2) . ?
W2 I1 2.7890(2) . ?
W2 I6 2.8544(2) . ?
W3 W1 2.66690(17) 2_666 ?
W3 W2 2.67979(18) 2_666 ?
W3 I4 2.7918(2) . ?
W3 I2 2.7965(2) . ?
W3 I1 2.8014(2) 2_666 ?
W3 I3 2.8096(2) 2_666 ?
W3 I7 2.8350(2) . ?
I1 W1 2.7996(2) 2_666 ?
I1 W3 2.8014(2) 2_666 ?
I2 W1 2.8037(2) 2_666 ?
I3 W3 2.8097(2) 2_666 ?
Na1 O4B 2.15(4) . ?
Na1 O2 2.515(3) . ?
Na1 O1 2.546(3) . ?
Na1 O4A 2.575(14) . ?
Na1 N3 2.633(3) . ?
Na1 O3 2.646(3) . ?
Na1 N2 2.676(3) . ?
Na1 N4 2.772(3) . ?
Na1 N1 2.811(3) . ?
Na1 C22B 2.959(18) . ?
N1 C1 1.463(5) . ?
N1 C18 1.475(5) . ?
N1 C19 1.477(5) . ?
C1 C2 1.505(5) . ?
C2 N2 1.347(5) . ?
C2 C3 1.387(5) . ?
N2 C6 1.343(4) . ?
C3 C4 1.377(6) . ?
C4 C5 1.373(6) . ?
C5 C6 1.392(5) . ?
C6 C7 1.494(5) . ?
C7 N3 1.325(5) . ?
C7 C8 1.374(5) . ?
N3 C11 1.345(5) . ?
C8 C9 1.382(6) . ?
C9 C10 1.364(6) . ?
C10 C11 1.371(5) . ?
C11 C12A 1.534(6) . ?
C11 C12B 1.693(11) . ?
C12A N4 1.527(6) . ?
C12B N4 1.501(12) . ?
N4 C24B 1.239(11) . ?
N4 C13A 1.399(6) . ?
N4 C24A 1.543(6) . ?
N4 C13B 1.590(11) . ?
C13A C14 1.518(6) . ?
C13B C14 1.200(11) . ?
C14 O1 1.423(5) . ?
O1 C15 1.403(5) . ?
C15 C16 1.487(6) . ?
C16 O2 1.420(5) . ?
O2 C17 1.434(4) . ?
C17 C18 1.530(5) . ?
C19 C20 1.505(6) . ?
C20 O3 1.416(5) . ?
O3 C21 1.430(4) . ?
C21 C22A 1.441(6) . ?
C21 C22B 1.56(2) . ?
C22A O4A 1.432(15) . ?
C22B O4B 1.42(5) . ?
O4A C23 1.377(8) . ?
O4B C23 1.66(4) . ?
C23 C24A 1.450(7) . ?
C23 C24B 1.525(13) . ?
